data_2228525
loop_
_publ_author_name
'Sun, Feng'

_publ_section_title
;
 Poly[[tetraaqua(\m~4~-imidazole-4,5-dicarboxylato)(\m~3~-imidazole-4,5-dicarboxylato)-\m~3~-sulfato-\m~2~-sulfato-cobalt(II)dierbium(III)]
 monohydrate]
;
_journal_coeditor_code PV2354
_journal_issue 12
_journal_name_full 'Acta Crystallographica Section E'
_journal_page_first m1615
_journal_page_last m1616
_journal_paper_doi 10.1107/S1600536810047203
_journal_volume 66
_journal_year 2010
_chemical_formula_iupac '[Co Er2 (C5 H2 N2 O4)2 (S O4)2 (H2 O)4], H2 O'
_chemical_formula_moiety 'C10 H12 Co Er2 N4 O20 S2, H2 O'
_chemical_formula_sum 'C10 H14 Co Er2 N4 O21 S2'
_chemical_formula_weight 983.84
_chemical_name_systematic
;
Poly[[tetraaqua(\m~4~-imidazole-4,5-dicarboxylato)(\m~3~-imidazole-
4,5-dicarboxylato)-\m~3~-sulfato-\m~2~-sulfato-cobalt(II)dierbium(III)]
monohydrate]
;
_space_group_IT_number 2
_symmetry_cell_setting triclinic
_symmetry_space_group_name_Hall '-P 1'
_symmetry_space_group_name_H-M 'P -1'
_atom_sites_solution_hydrogens geom
_atom_sites_solution_primary direct
_atom_sites_solution_secondary difmap
_audit_creation_method SHELXL-97
_cell_angle_alpha 92.9550(10)
_cell_angle_beta 97.0540(10)
_cell_angle_gamma 108.6120(10)
_cell_formula_units_Z 2
_cell_length_a 9.0512(5)
_cell_length_b 10.6827(6)
_cell_length_c 12.8945(8)
_cell_measurement_reflns_used 4400
_cell_measurement_temperature 296(2)
_cell_measurement_theta_max 28.01
_cell_measurement_theta_min 2.40
_cell_volume 1167.17(12)
_computing_cell_refinement 'SAINT (Bruker, 2004)'
_computing_data_collection 'APEX2 (Bruker, 2004)'
_computing_data_reduction 'SAINT (Bruker, 2004'
_computing_molecular_graphics 'SHELXTL (Sheldrick, 2008)'
_computing_publication_material 'SHELXL97 (Sheldrick, 2008)'
_computing_structure_refinement 'SHELXL97 (Sheldrick, 2008)'
_computing_structure_solution 'SHELXS97 (Sheldrick, 2008)'
_diffrn_ambient_temperature 296(2)
_diffrn_measured_fraction_theta_full 0.980
_diffrn_measured_fraction_theta_max 0.980
_diffrn_measurement_device_type 'Bruker APEXII area-detector'
_diffrn_measurement_method '\f and \w scan'
_diffrn_radiation_monochromator graphite
_diffrn_radiation_source 'fine-focus sealed tube'
_diffrn_radiation_type MoK\a
_diffrn_radiation_wavelength 0.71073
_diffrn_reflns_av_R_equivalents 0.0165
_diffrn_reflns_av_sigmaI/netI 0.0294
_diffrn_reflns_limit_h_max 5
_diffrn_reflns_limit_h_min -10
_diffrn_reflns_limit_k_max 12
_diffrn_reflns_limit_k_min -12
_diffrn_reflns_limit_l_max 15
_diffrn_reflns_limit_l_min -15
_diffrn_reflns_number 6026
_diffrn_reflns_theta_full 25.19
_diffrn_reflns_theta_max 25.19
_diffrn_reflns_theta_min 1.60
_diffrn_standards_number 0
_exptl_absorpt_coefficient_mu 8.115
_exptl_absorpt_correction_T_max 0.296
_exptl_absorpt_correction_T_min 0.215
_exptl_absorpt_correction_type multi-scan
_exptl_absorpt_process_details '(SADABS; Sheldrick, 1996)'
_exptl_crystal_colour red
_exptl_crystal_density_diffrn 2.799
_exptl_crystal_density_method 'not measured'
_exptl_crystal_description block
_exptl_crystal_F_000 930
_exptl_crystal_size_max 0.20
_exptl_crystal_size_mid 0.18
_exptl_crystal_size_min 0.15
_refine_diff_density_max 0.873
_refine_diff_density_min -1.349
_refine_ls_extinction_method none
_refine_ls_goodness_of_fit_ref 1.027
_refine_ls_hydrogen_treatment mixed
_refine_ls_matrix_type full
_refine_ls_number_parameters 397
_refine_ls_number_reflns 4123
_refine_ls_number_restraints 12
_refine_ls_restrained_S_all 1.026
_refine_ls_R_factor_all 0.0250
_refine_ls_R_factor_gt 0.0226
_refine_ls_shift/su_max 0.001
_refine_ls_shift/su_mean 0.000
_refine_ls_structure_factor_coef Fsqd
_refine_ls_weighting_details 'calc w=1/[\s^2^(Fo^2^)+(0.0283P)^2^+1.9400P] where P=(Fo^2^+2Fc^2^)/3'
_refine_ls_weighting_scheme calc
_refine_ls_wR_factor_gt 0.0542
_refine_ls_wR_factor_ref 0.0554
_reflns_number_gt 3820
_reflns_number_total 4123
_reflns_threshold_expression I>2\s(I)
_cod_data_source_file pv2354.cif
_cod_data_source_block I
_cod_database_code 2228525
_cod_database_fobs_code 2228525

loop_
_symmetry_equiv_pos_as_xyz
'x, y, z'
'-x, -y, -z'

loop_
_atom_site_type_symbol
_atom_site_label
_atom_site_fract_x
_atom_site_fract_y
_atom_site_fract_z
_atom_site_U_iso_or_equiv
_atom_site_adp_type
_atom_site_calc_flag
_atom_site_refinement_flags
_atom_site_occupancy
_atom_site_disorder_assembly
_atom_site_disorder_group
Er Er1 -0.09070(2) 0.049642(19) 0.366467(14) 0.01288(7) Uani d . 1 . .
Er Er2 -0.37193(2) 0.088827(18) -0.105666(14) 0.01193(7) Uani d . 1 . .
Co Co1 0.34879(7) 0.28628(6) 0.27282(4) 0.01585(14) Uani d . 1 . .
S S1 -0.22681(13) -0.07707(11) 0.09734(8) 0.0129(2) Uani d . 1 . .
S S2 -0.07687(14) -0.27513(11) 0.40191(9) 0.0170(2) Uani d . 1 . .
C C1 0.4802(5) 0.0827(4) 0.6454(3) 0.0145(9) Uani d . 1 . .
C C2 0.5054(5) 0.1537(4) 0.5507(3) 0.0152(9) Uani d . 1 . .
C C3 0.6350(6) 0.2989(5) 0.4510(4) 0.0212(10) Uani d . 1 . .
H H3 0.7175 0.3621 0.4271 0.025 Uiso calc R 1 . .
C C4 0.4062(5) 0.1634(4) 0.4630(3) 0.0150(9) Uani d . 1 . .
C C5 0.2387(5) 0.1004(4) 0.4232(3) 0.0144(9) Uani d . 1 . .
C C6 0.5165(5) 0.1950(4) 0.1209(3) 0.0144(9) Uani d . 1 . .
C C7 0.5691(6) 0.3402(5) 0.1209(4) 0.0177(10) Uani d . 1 . .
C C8 0.5776(6) 0.5343(5) 0.1817(4) 0.0235(11) Uani d . 1 . .
H H8 0.5609 0.6028 0.2209 0.028 Uiso calc R 1 . .
C C9 0.6679(6) 0.4298(4) 0.0658(4) 0.0196(10) Uani d . 1 . .
C C10 0.7520(6) 0.4192(5) -0.0250(4) 0.0218(11) Uani d . 1 . .
N N1 0.6495(5) 0.2411(4) 0.5397(3) 0.0190(9) Uani d D 1 . .
N N2 0.4904(5) 0.2554(4) 0.4025(3) 0.0169(8) Uani d . 1 . .
N N3 0.5133(5) 0.4078(4) 0.1927(3) 0.0189(9) Uani d . 1 . .
N N4 0.6703(5) 0.5521(4) 0.1067(3) 0.0249(9) Uani d D 1 . .
O O1 -0.2200(4) 0.0083(3) 0.0104(2) 0.0208(7) Uani d . 1 . .
O O2 -0.3866(4) -0.1266(3) 0.1256(3) 0.0224(7) Uani d . 1 . .
O O3 -0.1750(4) -0.1884(3) 0.0667(3) 0.0245(8) Uani d . 1 . .
O O4 -0.1162(4) 0.0023(3) 0.1883(2) 0.0229(8) Uani d . 1 . .
O O5 -0.1393(4) -0.1746(3) 0.3560(2) 0.0218(7) Uani d . 1 . .
O O6 -0.1995(5) -0.4018(4) 0.3964(3) 0.0407(10) Uani d . 1 . .
O O7 -0.0089(4) -0.2307(3) 0.5147(2) 0.0235(8) Uani d . 1 . .
O O8 0.0526(4) -0.2828(4) 0.3446(3) 0.0278(8) Uani d . 1 . .
O O9 0.1450(4) 0.0157(3) 0.4693(2) 0.0171(7) Uani d . 1 . .
O O10 0.1848(4) 0.1367(3) 0.3383(2) 0.0182(7) Uani d . 1 . .
O O11 0.3504(4) -0.0057(3) 0.6478(2) 0.0183(7) Uani d . 1 . .
O O12 0.5935(4) 0.1177(3) 0.7192(2) 0.0235(8) Uani d . 1 . .
O O13 0.4190(4) 0.1442(3) 0.1823(2) 0.0178(7) Uani d . 1 . .
O O14 0.5640(4) 0.1192(3) 0.0648(2) 0.0164(7) Uani d . 1 . .
O O15 0.7324(5) 0.3048(3) -0.0682(3) 0.0322(9) Uani d . 1 . .
O O16 0.8340(5) 0.5232(3) -0.0549(3) 0.0367(10) Uani d . 1 . .
H H2 0.726(7) 0.631(3) 0.097(5) 0.055 Uiso d D 1 . .
H H1 0.739(4) 0.250(6) 0.576(5) 0.055 Uiso d D 1 . .
O O1W -0.1359(4) 0.1275(4) -0.1711(3) 0.0261(8) Uani d D 1 . .
H H1W -0.120(7) 0.159(6) -0.227(3) 0.039 Uiso d D 1 . .
H H2W -0.050(4) 0.140(6) -0.135(4) 0.039 Uiso d D 1 . .
O O2W 0.1566(5) 0.2533(4) 0.1512(3) 0.0285(8) Uani d D 1 . .
H H3W 0.164(8) 0.320(4) 0.122(4) 0.043 Uiso d D 1 . .
H H4W 0.121(7) 0.182(3) 0.118(4) 0.043 Uiso d D 1 . .
O O3W 0.2893(6) 0.4288(4) 0.3606(3) 0.0376(10) Uani d D 1 . .
H H5W 0.226(7) 0.456(7) 0.326(5) 0.056 Uiso d D 1 . .
H H6W 0.290(9) 0.416(7) 0.422(2) 0.056 Uiso d D 1 . .
O O4W -0.1271(5) 0.2319(4) 0.2783(3) 0.0366(10) Uani d D 1 . .
H H7W -0.072(7) 0.310(3) 0.286(5) 0.055 Uiso d D 1 . .
H H8W -0.106(8) 0.223(7) 0.220(3) 0.055 Uiso d D 1 . .
O O5W 0.0527(6) 0.4842(4) 0.2458(3) 0.0433(11) Uani d D 1 . .
H H9W 0.044(9) 0.557(4) 0.269(5) 0.065 Uiso d D 1 . .
H H10W 0.079(9) 0.499(7) 0.185(3) 0.065 Uiso d D 1 . .

loop_
_atom_site_aniso_label
_atom_site_aniso_U_11
_atom_site_aniso_U_22
_atom_site_aniso_U_33
_atom_site_aniso_U_12
_atom_site_aniso_U_13
_atom_site_aniso_U_23
Er1 0.01014(12) 0.01703(11) 0.01108(11) 0.00352(8) 0.00105(8) 0.00507(8)
Er2 0.01019(12) 0.01510(11) 0.01112(11) 0.00425(8) 0.00202(8) 0.00503(8)
Co1 0.0167(3) 0.0187(3) 0.0132(3) 0.0060(3) 0.0037(2) 0.0058(2)
S1 0.0105(6) 0.0177(5) 0.0113(5) 0.0056(4) 0.0012(4) 0.0046(4)
S2 0.0165(6) 0.0160(5) 0.0170(5) 0.0042(5) -0.0009(5) 0.0020(4)
C1 0.014(2) 0.024(2) 0.010(2) 0.013(2) 0.0026(18) 0.0040(18)
C2 0.009(2) 0.021(2) 0.015(2) 0.0033(19) 0.0025(18) 0.0037(18)
C3 0.017(3) 0.025(3) 0.021(2) 0.003(2) 0.005(2) 0.010(2)
C4 0.017(3) 0.021(2) 0.009(2) 0.007(2) 0.0039(18) 0.0029(17)
C5 0.013(2) 0.021(2) 0.012(2) 0.0077(19) 0.0023(18) 0.0007(18)
C6 0.010(2) 0.018(2) 0.013(2) 0.0030(19) -0.0023(18) 0.0039(18)
C7 0.015(2) 0.019(2) 0.018(2) 0.0043(19) 0.0024(19) 0.0044(18)
C8 0.031(3) 0.018(2) 0.023(2) 0.007(2) 0.011(2) 0.0044(19)
C9 0.020(3) 0.016(2) 0.021(2) 0.003(2) 0.004(2) 0.0038(19)
C10 0.022(3) 0.019(2) 0.023(2) 0.003(2) 0.009(2) 0.006(2)
N1 0.008(2) 0.026(2) 0.0180(19) 0.0005(17) -0.0027(16) 0.0045(17)
N2 0.014(2) 0.021(2) 0.0164(19) 0.0049(16) 0.0034(16) 0.0049(16)
N3 0.023(2) 0.016(2) 0.0168(19) 0.0049(17) 0.0050(17) 0.0012(15)
N4 0.030(3) 0.016(2) 0.027(2) 0.0035(19) 0.0112(19) 0.0055(18)
O1 0.0156(18) 0.0305(19) 0.0197(16) 0.0097(15) 0.0039(14) 0.0155(14)
O2 0.0127(18) 0.0340(19) 0.0241(17) 0.0097(15) 0.0060(14) 0.0164(15)
O3 0.028(2) 0.0163(17) 0.0333(19) 0.0085(15) 0.0146(16) 0.0047(14)
O4 0.0192(19) 0.0291(19) 0.0143(16) 0.0004(15) -0.0006(14) 0.0032(14)
O5 0.0226(19) 0.0201(17) 0.0219(17) 0.0079(15) -0.0028(14) 0.0022(14)
O6 0.030(2) 0.023(2) 0.054(3) -0.0059(17) -0.0115(19) 0.0110(18)
O7 0.034(2) 0.0225(18) 0.0148(16) 0.0116(16) 0.0009(15) 0.0048(13)
O8 0.026(2) 0.044(2) 0.0189(17) 0.0186(17) 0.0052(15) 0.0015(15)
O9 0.0104(16) 0.0256(18) 0.0136(15) 0.0025(14) 0.0031(13) 0.0080(13)
O10 0.0124(17) 0.0270(18) 0.0146(15) 0.0044(14) 0.0032(13) 0.0082(13)
O11 0.0102(17) 0.0265(18) 0.0170(16) 0.0035(14) 0.0018(13) 0.0079(13)
O12 0.0103(17) 0.038(2) 0.0179(16) 0.0024(15) -0.0020(14) 0.0098(15)
O13 0.0208(18) 0.0150(16) 0.0169(15) 0.0024(14) 0.0082(14) 0.0045(13)
O14 0.0190(18) 0.0136(15) 0.0161(15) 0.0036(13) 0.0051(13) 0.0014(12)
O15 0.041(2) 0.0173(18) 0.036(2) 0.0022(16) 0.0194(18) 0.0018(15)
O16 0.050(3) 0.0216(19) 0.040(2) 0.0056(18) 0.026(2) 0.0105(16)
O1W 0.0148(19) 0.046(2) 0.0222(18) 0.0137(17) 0.0050(15) 0.0139(17)
O2W 0.032(2) 0.030(2) 0.0228(19) 0.0108(19) -0.0028(16) 0.0054(16)
O3W 0.052(3) 0.035(2) 0.031(2) 0.024(2) 0.001(2) 0.0002(18)
O4W 0.047(3) 0.025(2) 0.033(2) 0.0063(19) -0.001(2) 0.0113(18)
O5W 0.063(3) 0.035(2) 0.043(2) 0.025(2) 0.025(2) 0.009(2)

loop_
_atom_type_symbol
_atom_type_description
_atom_type_scat_dispersion_real
_atom_type_scat_dispersion_imag
_atom_type_scat_source
C C 0.0033 0.0016 'International Tables Vol C Tables 4.2.6.8 and 6.1.1.4'
H H 0.0000 0.0000 'International Tables Vol C Tables 4.2.6.8 and 6.1.1.4'
N N 0.0061 0.0033 'International Tables Vol C Tables 4.2.6.8 and 6.1.1.4'
O O 0.0106 0.0060 'International Tables Vol C Tables 4.2.6.8 and 6.1.1.4'
S S 0.1246 0.1234 'International Tables Vol C Tables 4.2.6.8 and 6.1.1.4'
Co Co 0.3494 0.9721 'International Tables Vol C Tables 4.2.6.8 and 6.1.1.4'
Er Er -0.2586 4.9576 'International Tables Vol C Tables 4.2.6.8 and 6.1.1.4'

loop_
_geom_angle_atom_site_label_1
_geom_angle_atom_site_label_2
_geom_angle_atom_site_label_3
_geom_angle_site_symmetry_1
_geom_angle_site_symmetry_3
_geom_angle
_geom_angle_publ_flag
O11 Er1 O7 2_556 2_556 103.78(12) ?
O11 Er1 O5 2_556 . 87.24(12) ?
O7 Er1 O5 2_556 . 140.03(11) ?
O11 Er1 O4 2_556 . 89.33(12) ?
O7 Er1 O4 2_556 . 137.77(12) ?
O5 Er1 O4 . . 79.46(12) ?
O11 Er1 O9 2_556 2_556 77.27(11) ?
O7 Er1 O9 2_556 2_556 71.65(11) ?
O5 Er1 O9 . 2_556 73.70(11) ?
O4 Er1 O9 . 2_556 150.39(11) ?
O11 Er1 O4W 2_556 . 77.71(14) ?
O7 Er1 O4W 2_556 . 73.79(12) ?
O5 Er1 O4W . . 145.94(13) ?
O4 Er1 O4W . . 70.10(13) ?
O9 Er1 O4W 2_556 . 130.42(13) ?
O11 Er1 O10 2_556 . 162.82(11) ?
O7 Er1 O10 2_556 . 77.34(12) ?
O5 Er1 O10 . . 102.96(12) ?
O4 Er1 O10 . . 79.20(11) ?
O9 Er1 O10 2_556 . 118.64(10) ?
O4W Er1 O10 . . 86.33(13) ?
O11 Er1 O9 2_556 . 145.10(10) ?
O7 Er1 O9 2_556 . 75.86(11) ?
O5 Er1 O9 . . 73.80(11) ?
O4 Er1 O9 . . 114.74(11) ?
O9 Er1 O9 2_556 . 69.47(12) ?
O4W Er1 O9 . . 132.82(13) ?
O10 Er1 O9 . . 52.05(10) ?
O11 Er1 C5 2_556 . 169.83(11) ?
O7 Er1 C5 2_556 . 71.00(13) ?
O5 Er1 C5 . . 91.51(12) ?
O4 Er1 C5 . . 100.37(12) ?
O9 Er1 C5 2_556 . 92.68(11) ?
O4W Er1 C5 . . 108.36(14) ?
O10 Er1 C5 . . 26.44(11) ?
O9 Er1 C5 . . 26.19(11) ?
O15 Er2 O12 1_455 1_454 89.96(13) ?
O15 Er2 O1 1_455 . 102.94(13) ?
O12 Er2 O1 1_454 . 139.27(12) ?
O15 Er2 O1W 1_455 . 79.51(14) ?
O12 Er2 O1W 1_454 . 69.98(12) ?
O1 Er2 O1W . . 74.63(12) ?
O15 Er2 O2 1_455 2_455 85.40(13) ?
O12 Er2 O2 1_454 2_455 78.38(12) ?
O1 Er2 O2 . 2_455 140.26(11) ?
O1W Er2 O2 . 2_455 144.73(11) ?
O15 Er2 O14 1_455 1_455 77.81(12) ?
O12 Er2 O14 1_454 1_455 149.10(12) ?
O1 Er2 O14 . 1_455 71.57(11) ?
O1W Er2 O14 . 1_455 133.35(12) ?
O2 Er2 O14 2_455 1_455 72.50(11) ?
O15 Er2 O14 1_455 2 146.41(12) ?
O12 Er2 O14 1_454 2 111.88(11) ?
O1 Er2 O14 . 2 77.45(11) ?
O1W Er2 O14 . 2 131.03(12) ?
O2 Er2 O14 2_455 2 75.04(11) ?
O14 Er2 O14 1_455 2 70.43(11) ?
O15 Er2 O13 1_455 2 161.49(12) ?
O12 Er2 O13 1_454 2 80.41(11) ?
O1 Er2 O13 . 2 75.46(11) ?
O1W Er2 O13 . 2 82.34(12) ?
O2 Er2 O13 2_455 2 107.80(11) ?
O14 Er2 O13 1_455 2 118.04(10) ?
O14 Er2 O13 2 2 51.89(10) ?
O15 Er2 C6 1_455 2 171.02(13) ?
O12 Er2 C6 1_454 2 98.50(12) ?
O1 Er2 C6 . 2 72.49(12) ?
O1W Er2 C6 . 2 106.14(13) ?
O2 Er2 C6 2_455 2 93.33(12) ?
O14 Er2 C6 1_455 2 93.33(11) ?
O14 Er2 C6 2 2 26.00(11) ?
O13 Er2 C6 2 2 26.10(11) ?
O15 Er2 Er2 1_455 2_455 113.19(9) ?
O12 Er2 Er2 1_454 2_455 138.32(8) ?
O1 Er2 Er2 . 2_455 71.02(8) ?
O1W Er2 Er2 . 2_455 145.23(8) ?
O2 Er2 Er2 2_455 2_455 70.03(8) ?
O14 Er2 Er2 1_455 2_455 36.06(7) ?
O14 Er2 Er2 2 2_455 34.37(7) ?
O13 Er2 Er2 2 2_455 84.04(7) ?
C6 Er2 Er2 2 2_455 58.22(9) ?
N3 Co1 N2 . . 102.00(15) ?
N3 Co1 O3W . . 100.19(16) ?
N2 Co1 O3W . . 92.08(15) ?
N3 Co1 O10 . . 170.48(14) ?
N2 Co1 O10 . . 78.70(13) ?
O3W Co1 O10 . . 89.25(16) ?
N3 Co1 O2W . . 95.07(15) ?
N2 Co1 O2W . . 160.56(15) ?
O3W Co1 O2W . . 94.00(16) ?
O10 Co1 O2W . . 82.93(14) ?
N3 Co1 O13 . . 77.96(13) ?
N2 Co1 O13 . . 87.28(14) ?
O3W Co1 O13 . . 177.87(16) ?
O10 Co1 O13 . . 92.62(12) ?
O2W Co1 O13 . . 87.26(13) ?
O3 S1 O4 . . 108.4(2) ?
O3 S1 O2 . . 110.1(2) ?
O4 S1 O2 . . 109.7(2) ?
O3 S1 O1 . . 109.2(2) ?
O4 S1 O1 . . 107.83(19) ?
O2 S1 O1 . . 111.55(19) ?
O6 S2 O5 . . 111.1(2) ?
O6 S2 O8 . . 112.1(2) ?
O5 S2 O8 . . 107.4(2) ?
O6 S2 O7 . . 108.6(2) ?
O5 S2 O7 . . 109.60(18) ?
O8 S2 O7 . . 107.9(2) ?
O11 C1 O12 . . 124.8(4) ?
O11 C1 C2 . . 119.4(4) ?
O12 C1 C2 . . 115.8(4) ?
N1 C2 C4 . . 104.3(4) ?
N1 C2 C1 . . 121.7(4) ?
C4 C2 C1 . . 133.7(4) ?
N2 C3 N1 . . 111.4(4) ?
N2 C3 H3 . . 124.3 ?
N1 C3 H3 . . 124.3 ?
N2 C4 C2 . . 109.5(4) ?
N2 C4 C5 . . 115.7(4) ?
C2 C4 C5 . . 134.8(4) ?
O9 C5 O10 . . 118.6(4) ?
O9 C5 C4 . . 123.8(4) ?
O10 C5 C4 . . 117.6(4) ?
O9 C5 Er1 . . 61.7(2) ?
O10 C5 Er1 . . 58.9(2) ?
C4 C5 Er1 . . 163.6(3) ?
O14 C6 O13 . . 118.8(4) ?
O14 C6 C7 . . 124.0(4) ?
O13 C6 C7 . . 117.2(4) ?
O14 C6 Er2 . 2 58.8(2) ?
O13 C6 Er2 . 2 60.7(2) ?
C7 C6 Er2 . 2 172.0(3) ?
C9 C7 N3 . . 109.4(4) ?
C9 C7 C6 . . 134.6(4) ?
N3 C7 C6 . . 116.0(4) ?
N3 C8 N4 . . 111.3(4) ?
N3 C8 H8 . . 124.3 ?
N4 C8 H8 . . 124.3 ?
N4 C9 C7 . . 104.8(4) ?
N4 C9 C10 . . 120.1(4) ?
C7 C9 C10 . . 134.9(4) ?
O16 C10 O15 . . 124.0(5) ?
O16 C10 C9 . . 117.7(4) ?
O15 C10 C9 . . 118.3(4) ?
C3 N1 C2 . . 108.8(4) ?
C3 N1 H1 . . 123(5) ?
C2 N1 H1 . . 127(5) ?
C3 N2 C4 . . 106.0(4) ?
C3 N2 Co1 . . 141.3(3) ?
C4 N2 Co1 . . 112.6(3) ?
C8 N3 C7 . . 106.0(4) ?
C8 N3 Co1 . . 139.7(3) ?
C7 N3 Co1 . . 114.1(3) ?
C8 N4 C9 . . 108.5(4) ?
C8 N4 H2 . . 120(4) ?
C9 N4 H2 . . 131(4) ?
S1 O1 Er2 . . 143.0(2) ?
S1 O2 Er2 . 2_455 142.13(19) ?
S1 O4 Er1 . . 142.7(2) ?
S2 O5 Er1 . . 141.0(2) ?
S2 O7 Er1 . 2_556 143.41(19) ?
C5 O9 Er1 . 2_556 143.6(3) ?
C5 O9 Er1 . . 92.2(3) ?
Er1 O9 Er1 2_556 . 110.53(12) ?
C5 O10 Co1 . . 115.3(3) ?
C5 O10 Er1 . . 94.6(3) ?
Co1 O10 Er1 . . 144.42(15) ?
C1 O11 Er1 . 2_556 144.9(3) ?
C1 O12 Er2 . 1_656 136.0(3) ?
C6 O13 Co1 . . 114.4(3) ?
C6 O13 Er2 . 2 93.2(3) ?
Co1 O13 Er2 . 2 150.77(15) ?
C6 O14 Er2 . 1_655 141.8(3) ?
C6 O14 Er2 . 2 95.2(3) ?
Er2 O14 Er2 1_655 2 109.57(11) ?
C10 O15 Er2 . 1_655 158.3(3) ?
Er2 O1W H1W . . 123(4) ?
Er2 O1W H2W . . 125(4) ?
H1W O1W H2W . . 108(6) ?
Co1 O2W H3W . . 111(5) ?
Co1 O2W H4W . . 119(5) ?
H3W O2W H4W . . 119(6) ?
Co1 O3W H5W . . 112(5) ?
Co1 O3W H6W . . 113(5) ?
H5W O3W H6W . . 126(7) ?
Er1 O4W H7W . . 130(5) ?
Er1 O4W H8W . . 107(5) ?
H7W O4W H8W . . 91(7) ?
H9W O5W H10W . . 104(7) ?

loop_
_geom_bond_atom_site_label_1
_geom_bond_atom_site_label_2
_geom_bond_site_symmetry_2
_geom_bond_distance
_geom_bond_publ_flag
Er1 O11 2_556 2.227(3) ?
Er1 O7 2_556 2.268(3) ?
Er1 O5 . 2.286(3) ?
Er1 O4 . 2.294(3) ?
Er1 O9 2_556 2.324(3) ?
Er1 O4W . 2.396(4) ?
Er1 O10 . 2.447(3) ?
Er1 O9 . 2.508(3) ?
Er1 C5 . 2.848(4) ?
Er2 O15 1_455 2.198(3) ?
Er2 O12 1_454 2.291(3) ?
Er2 O1 . 2.292(3) ?
Er2 O1W . 2.316(4) ?
Er2 O2 2_455 2.333(3) ?
Er2 O14 1_455 2.373(3) ?
Er2 O14 2 2.474(3) ?
Er2 O13 2 2.514(3) ?
Er2 C6 2 2.879(4) ?
Er2 Er2 2_455 3.9596(4) ?
Co1 N3 . 2.062(4) ?
Co1 N2 . 2.085(4) ?
Co1 O3W . 2.093(4) ?
Co1 O10 . 2.099(3) ?
Co1 O2W . 2.120(4) ?
Co1 O13 . 2.165(3) ?
S1 O3 . 1.464(3) ?
S1 O4 . 1.471(3) ?
S1 O2 . 1.471(3) ?
S1 O1 . 1.477(3) ?
S2 O6 . 1.443(4) ?
S2 O5 . 1.481(3) ?
S2 O8 . 1.482(4) ?
S2 O7 . 1.497(3) ?
C1 O11 . 1.255(6) ?
C1 O12 . 1.256(5) ?
C1 C2 . 1.474(6) ?
C2 N1 . 1.369(6) ?
C2 C4 . 1.385(6) ?
C3 N2 . 1.304(6) ?
C3 N1 . 1.339(6) ?
C3 H3 . 0.9300 ?
C4 N2 . 1.380(6) ?
C4 C5 . 1.462(6) ?
C5 O9 . 1.258(5) ?
C5 O10 . 1.272(5) ?
C6 O14 . 1.267(5) ?
C6 O13 . 1.269(5) ?
C6 C7 . 1.470(6) ?
C6 Er2 2 2.879(4) ?
C7 C9 . 1.378(7) ?
C7 N3 . 1.383(6) ?
C8 N3 . 1.313(6) ?
C8 N4 . 1.338(6) ?
C8 H8 . 0.9300 ?
C9 N4 . 1.376(6) ?
C9 C10 . 1.492(7) ?
C10 O16 . 1.234(6) ?
C10 O15 . 1.266(6) ?
N1 H1 . 0.86(5) ?
N4 H2 . 0.86(4) ?
O2 Er2 2_455 2.333(3) ?
O7 Er1 2_556 2.268(3) ?
O9 Er1 2_556 2.324(3) ?
O11 Er1 2_556 2.227(3) ?
O12 Er2 1_656 2.291(3) ?
O13 Er2 2 2.514(3) ?
O14 Er2 1_655 2.373(3) ?
O14 Er2 2 2.474(3) ?
O15 Er2 1_655 2.198(3) ?
O1W H1W . 0.82(5) ?
O1W H2W . 0.82(5) ?
O2W H3W . 0.81(4) ?
O2W H4W . 0.80(4) ?
O3W H5W . 0.82(7) ?
O3W H6W . 0.81(3) ?
O4W H7W . 0.82(4) ?
O4W H8W . 0.81(5) ?
O5W H9W . 0.85(5) ?
O5W H10W . 0.86(5) ?

loop_
_geom_hbond_atom_site_label_D
_geom_hbond_atom_site_label_H
_geom_hbond_atom_site_label_A
_geom_hbond_site_symmetry_A
_geom_hbond_distance_DH
_geom_hbond_distance_HA
_geom_hbond_distance_DA
_geom_hbond_angle_DHA
N1 H1 O8 2_656 0.86(5) 1.95(5) 2.806(6) 176(7)
O1W H1W O8 2_555 0.82(5) 2.08(5) 2.885(6) 166(5)
N4 H2 O3 1_665 0.86(4) 1.93(3) 2.785(5) 172(7)
O1W H2W O3 2_555 0.82(5) 2.01(4) 2.822(5) 170(4)
O1W H2W O4 2_555 0.82(5) 2.58(5) 3.048(5) 118(5)
O2W H3W O16 2_665 0.81(4) 1.92(5) 2.730(5) 176(8)
O2W H4W O3 2_555 0.80(4) 2.49(5) 2.897(5) 113(4)
O3W H5W O5W . 0.82(7) 1.89(7) 2.692(7) 169(7)
O3W H6W O6 2_556 0.81(3) 2.57(4) 3.336(6) 158(8)
O4W H7W O5W . 0.82(4) 1.98(4) 2.752(6) 158(6)
O4W H8W O2W . 0.81(5) 2.57(7) 3.167(6) 132(6)
O5W H9W O8 1_565 0.85(5) 1.90(5) 2.737(6) 169(5)
O5W H10W O16 2_665 0.86(5) 1.97(6) 2.787(6) 159(7)
C3 H3 O6 1_665 0.93 2.46 3.224(7) 140
